data_4119713
loop_
_publ_author_name
'Jarugu Narasimha Moorthy'
'Susovan Mandal'
'Arindam Mukhopadhyay'
'Subhas Samanta'

_publ_contact_author_address
;Departmet of chemistry
Indian Institute of Technology - Kanpur
Kanpur - 208 016
INDIA
;
_publ_contact_author_email moorthy@iitk.ac.in
_publ_contact_author_fax +915122597436
_publ_contact_author_name 'Prof. J. N. Moorthy'
_publ_contact_author_phone +915122597438
_publ_section_title
;
 Helicity as a Steric Force: Stabilization and Helicity-Dependent
 Reversion of Coloredo-Quinonoid Intermediates of Helical Chromenes
;
_journal_name_full 'Journal of the American Chemical Society'
_journal_page_first 6872
_journal_page_last 6884
_journal_paper_doi 10.1021/ja312027c
_journal_volume 135
_journal_year 2013
_chemical_formula_moiety 'C36 H25 N O'
_chemical_formula_sum 'C36 H25 N O'
_chemical_formula_weight 487.57
_chemical_name_systematic
;
 ?
;
_space_group_IT_number 61
_symmetry_cell_setting orthorhombic
_symmetry_space_group_name_Hall '-P 2ac 2ab'
_symmetry_space_group_name_H-M 'P b c a'
_atom_sites_solution_hydrogens geom
_atom_sites_solution_primary direct
_atom_sites_solution_secondary difmap
_audit_creation_method SHELXL-97
_cell_angle_alpha 90.00
_cell_angle_beta 90.00
_cell_angle_gamma 90.00
_cell_formula_units_Z 8
_cell_length_a 9.4408(16)
_cell_length_b 15.402(3)
_cell_length_c 34.191(6)
_cell_measurement_temperature 100(2)
_cell_volume 4971.6(16)
_computing_cell_refinement 'Bruker SAINT'
_computing_data_collection 'Bruker APEX'
_computing_data_reduction 'Bruker SAINT'
_computing_molecular_graphics 'SHELXL 5.1, XP (Sheldrick, 1994)'
_computing_publication_material SHELXS-97
_computing_structure_refinement 'SHELXL-97 (Sheldrick, 2008)'
_computing_structure_solution 'SHELXS-97 (Sheldrick, 2008)'
_diffrn_ambient_temperature 100(2)
_diffrn_measured_fraction_theta_full 0.999
_diffrn_measured_fraction_theta_max 0.999
_diffrn_measurement_device_type 'Bruker SMART APEX'
_diffrn_measurement_method 'phi and omega scans'
_diffrn_radiation_monochromator graphite
_diffrn_radiation_source 'fine-focus sealed tube'
_diffrn_radiation_type MoK\a
_diffrn_radiation_wavelength 0.71073
_diffrn_reflns_av_R_equivalents 0.0938
_diffrn_reflns_av_sigmaI/netI 0.0688
_diffrn_reflns_limit_h_max 11
_diffrn_reflns_limit_h_min -11
_diffrn_reflns_limit_k_max 18
_diffrn_reflns_limit_k_min -14
_diffrn_reflns_limit_l_max 41
_diffrn_reflns_limit_l_min -41
_diffrn_reflns_number 25559
_diffrn_reflns_theta_full 25.50
_diffrn_reflns_theta_max 25.50
_diffrn_reflns_theta_min 2.38
_exptl_absorpt_coefficient_mu 0.078
_exptl_absorpt_correction_type none
_exptl_crystal_colour 'pale yellow'
_exptl_crystal_density_diffrn 1.303
_exptl_crystal_description cuboidal
_exptl_crystal_F_000 2048
_exptl_crystal_size_max 0.23
_exptl_crystal_size_mid 0.17
_exptl_crystal_size_min 0.12
_refine_diff_density_max 0.236
_refine_diff_density_min -0.201
_refine_diff_density_rms 0.054
_refine_ls_extinction_method none
_refine_ls_goodness_of_fit_ref 1.029
_refine_ls_hydrogen_treatment constr
_refine_ls_matrix_type full
_refine_ls_number_parameters 344
_refine_ls_number_reflns 4630
_refine_ls_number_restraints 0
_refine_ls_restrained_S_all 1.029
_refine_ls_R_factor_all 0.0946
_refine_ls_R_factor_gt 0.0564
_refine_ls_shift/su_max 0.001
_refine_ls_shift/su_mean 0.000
_refine_ls_structure_factor_coef Fsqd
_refine_ls_weighting_details 'calc w=1/[\s^2^(Fo^2^)+(0.0662P)^2^+0.7792P] where P=(Fo^2^+2Fc^2^)/3'
_refine_ls_weighting_scheme calc
_refine_ls_wR_factor_gt 0.1268
_refine_ls_wR_factor_ref 0.1506
_reflns_number_gt 3005
_reflns_number_total 4630
_reflns_threshold_expression >2sigma(I)
_cod_data_source_file ja312027c_si_005.cif
_cod_data_source_block 4Me
_cod_original_cell_volume 4971.7(14)
_cod_database_code 4119713

loop_
_symmetry_equiv_pos_as_xyz
'x, y, z'
'-x+1/2, -y, z+1/2'
'x+1/2, -y+1/2, -z'
'-x, y+1/2, -z+1/2'
'-x, -y, -z'
'x-1/2, y, -z-1/2'
'-x-1/2, y-1/2, z'
'x, -y-1/2, z-1/2'

loop_
_atom_site_label
_atom_site_type_symbol
_atom_site_fract_x
_atom_site_fract_y
_atom_site_fract_z
_atom_site_U_iso_or_equiv
_atom_site_adp_type
_atom_site_occupancy
_atom_site_symmetry_multiplicity
_atom_site_calc_flag
_atom_site_refinement_flags
O1 O 0.17485(18) 1.09745(10) 0.60507(5) 0.0277(4) Uani 1 1 d .
N1 N 0.0261(2) 1.01539(12) 0.75497(5) 0.0258(5) Uani 1 1 d .
C1 C 0.1870(3) 1.07391(15) 0.53735(7) 0.0288(6) Uani 1 1 d .
C2 C 0.0830(3) 1.12739(16) 0.52194(7) 0.0352(6) Uani 1 1 d .
H2 H -0.0044 1.1314 0.5344 0.042 Uiso 1 1 calc R
C3 C 0.1075(3) 1.17528(17) 0.48806(7) 0.0405(7) Uani 1 1 d .
H3 H 0.0376 1.2119 0.4783 0.049 Uiso 1 1 calc R
C4 C 0.2355(3) 1.16824(19) 0.46906(8) 0.0458(8) Uani 1 1 d .
H4 H 0.2519 1.1997 0.4463 0.055 Uiso 1 1 calc R
C5 C 0.3383(4) 1.1150(2) 0.48368(9) 0.0578(9) Uani 1 1 d .
H5 H 0.4243 1.1099 0.4706 0.069 Uiso 1 1 calc R
C6 C 0.3156(3) 1.06857(19) 0.51767(8) 0.0470(8) Uani 1 1 d .
H6 H 0.3873 1.0333 0.5275 0.056 Uiso 1 1 calc R
C7 C 0.2750(3) 0.95893(16) 0.58499(7) 0.0277(6) Uani 1 1 d .
C8 C 0.2571(3) 0.87602(16) 0.57042(8) 0.0379(7) Uani 1 1 d .
H8 H 0.1797 0.8638 0.5545 0.046 Uiso 1 1 calc R
C9 C 0.3530(3) 0.81099(18) 0.57923(10) 0.0509(9) Uani 1 1 d .
H9 H 0.3392 0.7554 0.5693 0.061 Uiso 1 1 calc R
C10 C 0.4673(4) 0.8275(2) 0.60231(9) 0.0519(9) Uani 1 1 d .
H10 H 0.5297 0.7831 0.6088 0.062 Uiso 1 1 calc R
C11 C 0.4901(3) 0.9102(2) 0.61599(8) 0.0525(9) Uani 1 1 d .
H11 H 0.5697 0.9223 0.6310 0.063 Uiso 1 1 calc R
C12 C 0.3942(3) 0.97588(18) 0.60731(7) 0.0376(7) Uani 1 1 d .
H12 H 0.4102 1.0318 0.6166 0.045 Uiso 1 1 calc R
C13 C 0.0159(3) 0.98986(14) 0.58043(7) 0.0263(6) Uani 1 1 d .
H13 H -0.0373 0.9756 0.5584 0.032 Uiso 1 1 calc R
C14 C -0.0352(3) 0.97729(14) 0.61600(7) 0.0241(6) Uani 1 1 d .
H14 H -0.1213 0.9489 0.6193 0.029 Uiso 1 1 calc R
C15 C 0.0429(2) 1.00776(14) 0.65005(7) 0.0232(6) Uani 1 1 d .
C16 C 0.1430(3) 1.07313(14) 0.64293(7) 0.0244(6) Uani 1 1 d .
C17 C 0.2056(3) 1.12171(15) 0.67239(7) 0.0279(6) Uani 1 1 d .
H17 H 0.2702 1.1651 0.6661 0.033 Uiso 1 1 calc R
C18 C 0.1723(3) 1.10596(15) 0.71075(7) 0.0270(6) Uani 1 1 d .
H18 H 0.2121 1.1388 0.7308 0.032 Uiso 1 1 calc R
C19 C 0.0773(3) 1.03932(15) 0.71886(7) 0.0242(5) Uani 1 1 d .
C20 C 0.0166(2) 0.98575(14) 0.68960(7) 0.0228(5) Uani 1 1 d .
C21 C -0.0719(3) 0.92253(15) 0.71029(7) 0.0244(6) Uani 1 1 d .
C22 C -0.0665(3) 0.94758(15) 0.75024(7) 0.0242(6) Uani 1 1 d .
C23 C 0.0698(3) 1.05409(17) 0.79168(7) 0.0335(6) Uani 1 1 d .
H23A H 0.1597 1.0305 0.7994 0.050 Uiso 1 1 calc R
H23B H 0.0005 1.0416 0.8114 0.050 Uiso 1 1 calc R
H23C H 0.0780 1.1158 0.7885 0.050 Uiso 1 1 calc R
C24 C -0.1501(3) 0.90891(15) 0.77920(7) 0.0277(6) Uani 1 1 d .
H24 H -0.1404 0.9243 0.8054 0.033 Uiso 1 1 calc R
C25 C -0.2460(3) 0.84806(15) 0.76774(7) 0.0290(6) Uani 1 1 d .
H25 H -0.3095 0.8262 0.7861 0.035 Uiso 1 1 calc R
C26 C -0.2522(3) 0.81711(15) 0.72892(7) 0.0257(6) Uani 1 1 d .
C27 C -0.1539(2) 0.84715(14) 0.70042(7) 0.0240(6) Uani 1 1 d .
C28 C -0.1365(3) 0.79331(14) 0.66575(7) 0.0252(6) Uani 1 1 d .
C29 C -0.2385(3) 0.72755(15) 0.65711(7) 0.0261(6) Uani 1 1 d .
C30 C -0.3533(3) 0.71341(15) 0.68363(7) 0.0304(6) Uani 1 1 d .
H30 H -0.4270 0.6764 0.6767 0.036 Uiso 1 1 calc R
C31 C -0.3554(3) 0.75343(15) 0.71862(7) 0.0295(6) Uani 1 1 d .
H31 H -0.4258 0.7392 0.7365 0.035 Uiso 1 1 calc R
C32 C -0.2202(3) 0.67308(15) 0.62472(7) 0.0305(6) Uani 1 1 d .
H32 H -0.2904 0.6332 0.6184 0.037 Uiso 1 1 calc R
C33 C -0.1003(3) 0.67773(16) 0.60230(7) 0.0319(6) Uani 1 1 d .
H33 H -0.0895 0.6415 0.5807 0.038 Uiso 1 1 calc R
C34 C 0.0062(3) 0.73738(15) 0.61200(7) 0.0294(6) Uani 1 1 d .
H34 H 0.0901 0.7383 0.5977 0.035 Uiso 1 1 calc R
C35 C -0.0126(3) 0.79438(14) 0.64237(7) 0.0251(6) Uani 1 1 d .
H35 H 0.0579 0.8348 0.6478 0.030 Uiso 1 1 calc R
C36 C 0.1637(3) 1.02812(15) 0.57632(7) 0.0260(6) Uani 1 1 d .

loop_
_atom_site_aniso_label
_atom_site_aniso_U_11
_atom_site_aniso_U_22
_atom_site_aniso_U_33
_atom_site_aniso_U_23
_atom_site_aniso_U_13
_atom_site_aniso_U_12
O1 0.0345(11) 0.0224(9) 0.0262(9) -0.0015(7) 0.0033(8) -0.0024(7)
N1 0.0280(12) 0.0262(11) 0.0231(11) -0.0040(8) 0.0003(9) -0.0006(9)
C1 0.0364(16) 0.0228(13) 0.0270(14) 0.0012(10) 0.0016(12) -0.0023(12)
C2 0.0405(17) 0.0328(15) 0.0324(15) 0.0012(12) 0.0011(13) -0.0005(13)
C3 0.055(2) 0.0350(16) 0.0318(15) 0.0076(12) -0.0079(14) 0.0011(14)
C4 0.056(2) 0.0477(18) 0.0333(16) 0.0176(13) 0.0030(15) -0.0035(16)
C5 0.053(2) 0.071(2) 0.0500(19) 0.0280(17) 0.0195(17) 0.0144(18)
C6 0.0468(19) 0.0514(18) 0.0428(17) 0.0182(14) 0.0099(15) 0.0094(15)
C7 0.0319(15) 0.0278(14) 0.0234(13) 0.0046(11) 0.0058(11) -0.0003(11)
C8 0.0320(16) 0.0277(15) 0.0541(18) -0.0026(13) 0.0077(14) 0.0001(12)
C9 0.048(2) 0.0279(16) 0.077(2) 0.0042(15) 0.0241(18) 0.0060(15)
C10 0.051(2) 0.058(2) 0.0463(19) 0.0196(16) 0.0197(17) 0.0282(17)
C11 0.0384(19) 0.088(3) 0.0308(16) -0.0024(16) 0.0000(14) 0.0240(18)
C12 0.0352(17) 0.0455(17) 0.0321(15) -0.0091(12) 0.0004(13) 0.0051(14)
C13 0.0310(15) 0.0216(12) 0.0265(14) 0.0001(10) -0.0033(11) 0.0015(11)
C14 0.0246(14) 0.0201(12) 0.0277(14) 0.0011(10) 0.0025(11) -0.0012(10)
C15 0.0228(14) 0.0189(12) 0.0278(14) -0.0005(10) 0.0002(11) 0.0052(10)
C16 0.0289(15) 0.0193(12) 0.0251(13) -0.0006(10) 0.0024(11) 0.0033(11)
C17 0.0255(14) 0.0228(13) 0.0352(15) -0.0012(11) 0.0021(12) -0.0020(11)
C18 0.0265(14) 0.0242(13) 0.0303(14) -0.0056(10) -0.0030(11) 0.0016(11)
C19 0.0224(14) 0.0244(13) 0.0259(13) 0.0007(10) 0.0013(11) 0.0046(11)
C20 0.0193(13) 0.0203(12) 0.0289(14) -0.0012(10) 0.0006(10) 0.0032(10)
C21 0.0202(13) 0.0257(13) 0.0274(13) 0.0031(10) 0.0003(11) 0.0038(10)
C22 0.0221(14) 0.0237(13) 0.0267(13) 0.0007(10) -0.0029(11) 0.0027(11)
C23 0.0356(16) 0.0377(15) 0.0271(14) -0.0028(11) 0.0001(12) -0.0015(13)
C24 0.0274(15) 0.0307(14) 0.0248(13) 0.0012(11) 0.0024(11) 0.0056(12)
C25 0.0272(15) 0.0278(14) 0.0321(15) 0.0063(11) 0.0076(12) 0.0055(11)
C26 0.0211(14) 0.0242(13) 0.0319(14) 0.0045(11) 0.0011(11) 0.0056(11)
C27 0.0200(14) 0.0237(13) 0.0282(13) 0.0045(10) -0.0029(11) 0.0039(10)
C28 0.0268(14) 0.0206(12) 0.0283(13) 0.0055(10) -0.0021(11) 0.0025(11)
C29 0.0234(14) 0.0240(13) 0.0309(14) 0.0043(11) -0.0039(11) 0.0006(11)
C30 0.0262(15) 0.0259(13) 0.0391(16) 0.0053(12) -0.0043(12) -0.0055(11)
C31 0.0229(14) 0.0288(14) 0.0368(15) 0.0087(12) 0.0015(11) 0.0021(11)
C32 0.0365(17) 0.0228(13) 0.0323(15) 0.0025(11) -0.0076(12) -0.0027(11)
C33 0.0415(17) 0.0261(14) 0.0283(14) -0.0029(11) -0.0038(13) 0.0011(12)
C34 0.0309(15) 0.0291(14) 0.0282(14) 0.0031(11) 0.0009(12) 0.0018(12)
C35 0.0274(15) 0.0213(13) 0.0266(13) 0.0039(10) -0.0030(11) -0.0012(11)
C36 0.0309(15) 0.0234(13) 0.0236(13) -0.0011(10) 0.0015(11) -0.0027(11)

loop_
_atom_type_symbol
_atom_type_description
_atom_type_scat_dispersion_real
_atom_type_scat_dispersion_imag
_atom_type_scat_source
C C 0.0033 0.0016 'International Tables Vol C Tables 4.2.6.8 and 6.1.1.4'
H H 0.0000 0.0000 'International Tables Vol C Tables 4.2.6.8 and 6.1.1.4'
N N 0.0061 0.0033 'International Tables Vol C Tables 4.2.6.8 and 6.1.1.4'
O O 0.0106 0.0060 'International Tables Vol C Tables 4.2.6.8 and 6.1.1.4'

loop_
_geom_angle_atom_site_label_1
_geom_angle_atom_site_label_2
_geom_angle_atom_site_label_3
_geom_angle
C16 O1 C36 114.74(17)
C22 N1 C19 108.79(19)
C22 N1 C23 126.6(2)
C19 N1 C23 124.6(2)
C2 C1 C6 118.0(2)
C2 C1 C36 120.4(2)
C6 C1 C36 121.5(2)
C1 C2 C3 120.9(3)
C4 C3 C2 119.8(3)
C5 C4 C3 119.9(3)
C4 C5 C6 120.6(3)
C5 C6 C1 120.8(3)
C8 C7 C12 118.2(2)
C8 C7 C36 119.4(2)
C12 C7 C36 122.4(2)
C7 C8 C9 120.7(3)
C10 C9 C8 120.6(3)
C9 C10 C11 119.7(3)
C10 C11 C12 120.0(3)
C7 C12 C11 120.7(3)
C14 C13 C36 118.4(2)
C13 C14 C15 120.2(2)
C16 C15 C20 117.1(2)
C16 C15 C14 115.7(2)
C20 C15 C14 126.7(2)
O1 C16 C17 116.2(2)
O1 C16 C15 120.3(2)
C17 C16 C15 123.3(2)
C18 C17 C16 120.1(2)
C17 C18 C19 118.0(2)
N1 C19 C18 127.1(2)
N1 C19 C20 109.6(2)
C18 C19 C20 123.3(2)
C15 C20 C19 117.6(2)
C15 C20 C21 136.1(2)
C19 C20 C21 106.0(2)
C22 C21 C27 117.7(2)
C22 C21 C20 105.3(2)
C27 C21 C20 137.0(2)
N1 C22 C24 126.9(2)
N1 C22 C21 110.0(2)
C24 C22 C21 123.0(2)
C25 C24 C22 117.7(2)
C24 C25 C26 122.1(2)
C25 C26 C27 120.4(2)
C25 C26 C31 119.5(2)
C27 C26 C31 120.0(2)
C26 C27 C21 117.0(2)
C26 C27 C28 116.5(2)
C21 C27 C28 126.2(2)
C35 C28 C29 116.6(2)
C35 C28 C27 123.1(2)
C29 C28 C27 119.7(2)
C32 C29 C28 120.4(2)
C32 C29 C30 120.3(2)
C28 C29 C30 119.2(2)
C31 C30 C29 120.3(2)
C30 C31 C26 121.6(2)
C33 C32 C29 120.9(2)
C32 C33 C34 119.7(2)
C35 C34 C33 120.4(2)
C34 C35 C28 121.8(2)
O1 C36 C13 106.78(19)
O1 C36 C1 103.92(18)
C13 C36 C1 113.1(2)
O1 C36 C7 109.35(19)
C13 C36 C7 110.08(19)
C1 C36 C7 113.2(2)

loop_
_geom_bond_atom_site_label_1
_geom_bond_atom_site_label_2
_geom_bond_distance
O1 C16 1.381(3)
O1 C36 1.455(3)
N1 C22 1.372(3)
N1 C19 1.376(3)
N1 C23 1.449(3)
C1 C2 1.385(4)
C1 C6 1.391(4)
C1 C36 1.523(3)
C2 C3 1.393(4)
C3 C4 1.376(4)
C4 C5 1.366(4)
C5 C6 1.381(4)
C7 C8 1.381(4)
C7 C12 1.384(4)
C7 C36 1.526(3)
C8 C9 1.383(4)
C9 C10 1.361(4)
C10 C11 1.374(4)
C11 C12 1.389(4)
C13 C14 1.323(3)
C13 C36 1.521(3)
C14 C15 1.456(3)
C15 C16 1.403(3)
C15 C20 1.416(3)
C16 C17 1.387(3)
C17 C18 1.370(3)
C18 C19 1.391(3)
C19 C20 1.418(3)
C20 C21 1.465(3)
C21 C22 1.420(3)
C21 C27 1.436(3)
C22 C24 1.399(3)
C24 C25 1.361(3)
C25 C26 1.411(3)
C26 C27 1.423(3)
C26 C31 1.426(3)
C27 C28 1.456(3)
C28 C35 1.417(3)
C28 C29 1.428(3)
C29 C32 1.400(3)
C29 C30 1.430(3)
C30 C31 1.346(3)
C32 C33 1.369(4)
C33 C34 1.402(4)
C34 C35 1.371(3)
